data_4025379
loop_
_publ_author_name
'Holly Boedigheimer'
'Gregory M. Ferrence'
'Timothy D. Lash'

_publ_contact_author 'Ferrence, Gregory M.'
_publ_contact_author_email Ferrence@IllinoisState.edu
_publ_section_title
;
 Porphyrin on a Half-Shell! Synthesis and Characterization of
 Corannulenoporphyrins
;
_journal_name_full 'Journal of Organic Chemistry'
_journal_page_first 2518
_journal_page_last 2527
_journal_paper_doi 10.1021/jo902592u
_journal_volume 75
_journal_year 2010
_chemical_compound_source 'synthesis as described'
_chemical_formula_moiety 'C48 H38 N4 Ni, C H Cl3'
_chemical_formula_sum 'C49 H39 Cl3 N4 Ni'
_chemical_formula_weight 848.9
_chemical_name_systematic
;
 ?
;
_space_group_IT_number 15
_symmetry_cell_setting monoclinic
_symmetry_Int_Tables_number 15
_symmetry_space_group_name_Hall '-C 2yc'
_symmetry_space_group_name_H-M 'C 1 2/c 1'
_atom_sites_solution_hydrogens geom
_atom_sites_solution_primary direct
_atom_sites_solution_secondary difmap
_audit_conform_dict_location ftp://ftp.iucr.org/pub/cif_core.dic
_audit_conform_dict_name cif_core.dic
_audit_conform_dict_version 2.4
_audit_creation_date 2009-11-27T16:11:56-00:00
_audit_creation_method 'WinGX routine CIF_UPDATE'
_cell_angle_alpha 90
_cell_angle_beta 122.411(6)
_cell_angle_gamma 90
_cell_formula_units_Z 8
_cell_length_a 32.288(11)
_cell_length_b 13.621(4)
_cell_length_c 20.774(7)
_cell_measurement_reflns_used 1026
_cell_measurement_temperature 100(2)
_cell_measurement_theta_max 29.534
_cell_measurement_theta_min 2.323
_cell_measurement_wavelength 0.71073
_cell_volume 7713(4)
_computing_cell_refinement 'Apex2 v2008.2-4'
_computing_data_collection 'Apex2 v2008.2-4 (Bruker, 2008)'
_computing_data_reduction 'Apex2 v2008.2-4'
_computing_molecular_graphics 'Ortep-3 for Windows (Farrugia, 1997)'
_computing_publication_material 'WinGX publication routines (Farrugia, 1999)'
_computing_structure_refinement 'SHELXL-97 (Sheldrick, 2008)'
_computing_structure_solution 'SUPERFLIP (Palatinus & Chapuis, 2007)'
_diffrn_ambient_temperature 100(2)
_diffrn_measured_fraction_theta_full 0.987
_diffrn_measured_fraction_theta_max 0.987
_diffrn_measurement_device_type 'Bruker AXS SMART APEX CCD diffractometer'
_diffrn_measurement_method '\w scans'
_diffrn_radiation_monochromator graphite
_diffrn_radiation_probe x-ray
_diffrn_radiation_type MoK\a
_diffrn_radiation_wavelength 0.71073
_diffrn_reflns_av_R_equivalents 0.1247
_diffrn_reflns_av_unetI/netI 0.1612
_diffrn_reflns_limit_h_max 38
_diffrn_reflns_limit_h_min -39
_diffrn_reflns_limit_k_max 11
_diffrn_reflns_limit_k_min -16
_diffrn_reflns_limit_l_max 25
_diffrn_reflns_limit_l_min -25
_diffrn_reflns_number 19337
_diffrn_reflns_theta_full 25.68
_diffrn_reflns_theta_max 25.68
_diffrn_reflns_theta_min 1.67
_diffrn_standards_number 0
_exptl_absorpt_coefficient_mu 0.754
_exptl_absorpt_correction_T_max 1
_exptl_absorpt_correction_T_min 0.774
_exptl_absorpt_correction_type multi-scan
_exptl_absorpt_process_details 'Apex2 v2008.2-4 (Bruker, 2008)'
_exptl_crystal_colour red
_exptl_crystal_density_diffrn 1.462
_exptl_crystal_density_method 'not measured'
_exptl_crystal_description block
_exptl_crystal_F_000 3520
_exptl_crystal_size_max 0.15
_exptl_crystal_size_mid 0.13
_exptl_crystal_size_min 0.11
_refine_diff_density_max 0.524
_refine_diff_density_min -0.825
_refine_diff_density_rms 0.099
_refine_ls_extinction_method none
_refine_ls_goodness_of_fit_ref 1.012
_refine_ls_hydrogen_treatment constr
_refine_ls_matrix_type full
_refine_ls_number_parameters 516
_refine_ls_number_reflns 7237
_refine_ls_number_restraints 0
_refine_ls_restrained_S_all 1.012
_refine_ls_R_factor_all 0.1686
_refine_ls_R_factor_gt 0.0791
_refine_ls_shift/su_max 0.001
_refine_ls_shift/su_mean 0
_refine_ls_structure_factor_coef Fsqd
_refine_ls_weighting_details 'calc w=1/[\s^2^(Fo^2^)+(0.0545P)^2^+0.0000P] where P=(Fo^2^+2Fc^2^)/3'
_refine_ls_weighting_scheme calc
_refine_ls_wR_factor_gt 0.1424
_refine_ls_wR_factor_ref 0.1771
_reflns_number_gt 3684
_reflns_number_total 7237
_reflns_threshold_expression >2\s(I)
_cod_data_source_file jo902592u_si_001.cif
_cod_data_source_block 09mz348
_cod_original_cell_volume 7713(5)
_cod_original_sg_symbol_H-M 'C 2/c'
_cod_database_code 4025379

loop_
_symmetry_equiv_pos_as_xyz
'x, y, z'
'-x, y, -z+1/2'
'x+1/2, y+1/2, z'
'-x+1/2, y+1/2, -z+1/2'
'-x, -y, -z'
'x, -y, z-1/2'
'-x+1/2, -y+1/2, -z'
'x+1/2, -y+1/2, z-1/2'

loop_
_atom_site_label
_atom_site_type_symbol
_atom_site_fract_x
_atom_site_fract_y
_atom_site_fract_z
_atom_site_U_iso_or_equiv
_atom_site_adp_type
_atom_site_occupancy
_atom_site_symmetry_multiplicity
_atom_site_calc_flag
_atom_site_refinement_flags
_atom_site_disorder_assembly
_atom_site_disorder_group
Ni Ni 0.84165(3) 0.33883(6) 0.07121(5) 0.0201(2) Uani 1 1 d . . .
N21 N 0.79354(18) 0.2664(3) -0.0205(3) 0.0175(11) Uani 1 1 d . . .
N22 N 0.87127(18) 0.2138(4) 0.1225(3) 0.0191(12) Uani 1 1 d . . .
N23 N 0.89109(18) 0.4105(4) 0.1607(3) 0.0230(13) Uani 1 1 d . . .
N24 N 0.81160(17) 0.4635(3) 0.0207(3) 0.0178(12) Uani 1 1 d . . .
C1 C 0.7551(2) 0.3041(4) -0.0876(4) 0.0211(15) Uani 1 1 d . . .
C2 C 0.7266(2) 0.2293(4) -0.1428(3) 0.0182(14) Uani 1 1 d . . .
C2A C 0.6848(2) 0.2363(4) -0.2209(4) 0.0176(14) Uani 1 1 d . . .
C2B C 0.6650(2) 0.3128(4) -0.2782(4) 0.0221(15) Uani 1 1 d . . .
H2B H 0.674 0.3789 -0.2621 0.026 Uiso 1 1 calc R . .
C2C C 0.6340(2) 0.2946(5) -0.3544(4) 0.0267(16) Uani 1 1 d . . .
H2C H 0.6222 0.3482 -0.389 0.032 Uiso 1 1 calc R . .
C2D C 0.6185(2) 0.1960(4) -0.3840(4) 0.0236(15) Uani 1 1 d . . .
C2E C 0.6004(2) 0.1570(5) -0.4599(4) 0.0282(16) Uani 1 1 d . . .
H2E H 0.586 0.2005 -0.5022 0.034 Uiso 1 1 calc R . .
C2F C 0.6036(2) 0.0584(5) -0.4719(4) 0.0272(16) Uani 1 1 d . . .
H2F H 0.5922 0.0359 -0.522 0.033 Uiso 1 1 calc R . .
C2G C 0.6239(2) -0.0115(5) -0.4100(4) 0.0225(15) Uani 1 1 d . . .
C2H C 0.6434(2) -0.1093(4) -0.4061(4) 0.0254(16) Uani 1 1 d . . .
H2H H 0.6329 -0.144 -0.4521 0.03 Uiso 1 1 calc R . .
C2I C 0.6766(2) -0.1526(5) -0.3372(4) 0.0301(17) Uani 1 1 d . . .
H2I H 0.6887 -0.2163 -0.3371 0.036 Uiso 1 1 calc R . .
C3 C 0.7493(2) 0.1403(4) -0.1083(3) 0.0167(14) Uani 1 1 d . . .
C3A C 0.7321(2) 0.0455(4) -0.1468(4) 0.0211(15) Uani 1 1 d . . .
C3B C 0.7567(2) -0.0479(4) -0.1359(4) 0.0234(15) Uani 1 1 d . . .
H3B H 0.7865 -0.0607 -0.0889 0.028 Uiso 1 1 calc R . .
C3C C 0.7379(2) -0.1185(4) -0.1922(4) 0.0235(15) Uani 1 1 d . . .
H3C H 0.7549 -0.179 -0.1821 0.028 Uiso 1 1 calc R . .
C3D C 0.6935(2) -0.1049(4) -0.2657(4) 0.0226(15) Uani 1 1 d . . .
C3E C 0.6688(2) -0.0189(4) -0.2706(4) 0.0196(14) Uani 1 1 d . . .
C3F C 0.6350(2) 0.0242(4) -0.3417(4) 0.0204(15) Uani 1 1 d . . .
C3G C 0.6324(2) 0.1268(4) -0.3287(4) 0.0189(14) Uani 1 1 d . . .
C3H C 0.6644(2) 0.1443(4) -0.2502(3) 0.0179(14) Uani 1 1 d . . .
C3I C 0.6874(2) 0.0531(4) -0.2135(4) 0.0175(14) Uani 1 1 d . . .
C4 C 0.7897(2) 0.1649(4) -0.0329(4) 0.0198(14) Uani 1 1 d . . .
C5 C 0.8196(2) 0.0986(5) 0.0219(4) 0.0234(15) Uani 1 1 d . . .
H5 H 0.8136 0.0311 0.0085 0.028 Uiso 1 1 calc R . .
C6 C 0.8573(2) 0.1201(5) 0.0941(3) 0.0199(15) Uani 1 1 d . . .
C7 C 0.8874(2) 0.0478(5) 0.1509(4) 0.0247(15) Uani 1 1 d . . .
C7A C 0.8840(2) -0.0618(5) 0.1384(4) 0.0316(17) Uani 1 1 d . . .
H7A1 H 0.8495 -0.0799 0.1008 0.038 Uiso 1 1 calc R . .
H7A2 H 0.8941 -0.0955 0.187 0.038 Uiso 1 1 calc R . .
C7B C 0.9162(3) -0.0969(5) 0.1099(5) 0.047(2) Uani 1 1 d . . .
H7B1 H 0.9131 -0.1682 0.1026 0.07 Uiso 1 1 calc R . .
H7B2 H 0.9505 -0.0802 0.1474 0.07 Uiso 1 1 calc R . .
H7B3 H 0.9058 -0.0648 0.0612 0.07 Uiso 1 1 calc R . .
C8 C 0.9204(2) 0.0973(5) 0.2151(4) 0.0243(15) Uani 1 1 d . . .
C8A C 0.9597(3) 0.0590(5) 0.2913(4) 0.0379(19) Uani 1 1 d . . .
H8A1 H 0.9586 -0.0129 0.2909 0.057 Uiso 1 1 calc R . .
H8A2 H 0.9544 0.084 0.3306 0.057 Uiso 1 1 calc R . .
H8A3 H 0.9918 0.0807 0.3024 0.057 Uiso 1 1 calc R . .
C9 C 0.9102(2) 0.2006(5) 0.1962(4) 0.0245(16) Uani 1 1 d . . .
C10 C 0.9380(2) 0.2752(5) 0.2451(4) 0.0284(17) Uani 1 1 d . . .
H10 H 0.9651 0.2572 0.2939 0.034 Uiso 1 1 calc R . .
C11 C 0.9297(2) 0.3733(5) 0.2289(4) 0.0236(15) Uani 1 1 d . . .
C12 C 0.9594(2) 0.4511(5) 0.2805(4) 0.0246(16) Uani 1 1 d . . .
C12A C 1.0050(2) 0.4332(6) 0.3575(4) 0.0379(19) Uani 1 1 d . . .
H12A H 1.0267 0.4911 0.3717 0.045 Uiso 1 1 calc R . .
H12B H 1.0226 0.3762 0.3538 0.045 Uiso 1 1 calc R . .
C12B C 0.9954(3) 0.4136(5) 0.4211(4) 0.0373(18) Uani 1 1 d . . .
H12C H 1.0267 0.4029 0.4693 0.056 Uiso 1 1 calc R . .
H12D H 0.9748 0.3551 0.4085 0.056 Uiso 1 1 calc R . .
H12E H 0.9787 0.4702 0.4261 0.056 Uiso 1 1 calc R . .
C13 C 0.9390(2) 0.5357(5) 0.2454(4) 0.0258(16) Uani 1 1 d . . .
C13A C 0.9554(3) 0.6391(5) 0.2740(4) 0.0388(19) Uani 1 1 d . . .
H13A H 0.9509 0.6799 0.2312 0.047 Uiso 1 1 calc R . .
H13B H 0.9909 0.6381 0.3137 0.047 Uiso 1 1 calc R . .
C13B C 0.9281(4) 0.6870(5) 0.3071(5) 0.066(3) Uani 1 1 d . . .
H13E H 0.9407 0.7536 0.3243 0.098 Uiso 1 1 calc R . .
H13D H 0.9331 0.6482 0.3504 0.098 Uiso 1 1 calc R . .
H13C H 0.893 0.6901 0.2678 0.098 Uiso 1 1 calc R . .
C14 C 0.8967(2) 0.5124(5) 0.1714(4) 0.0262(16) Uani 1 1 d . . .
C15 C 0.8660(2) 0.5788(5) 0.1181(4) 0.0245(16) Uani 1 1 d . . .
H15 H 0.8728 0.6461 0.1317 0.029 Uiso 1 1 calc R . .
C16 C 0.8262(2) 0.5585(5) 0.0469(4) 0.0233(16) Uani 1 1 d . . .
C17 C 0.7957(2) 0.6301(4) -0.0091(4) 0.0225(15) Uani 1 1 d . . .
C17A C 0.8036(3) 0.7392(4) 0.0005(4) 0.0320(18) Uani 1 1 d . . .
H17A H 0.7739 0.773 -0.0388 0.048 Uiso 1 1 calc R . .
H17B H 0.8312 0.7572 -0.0043 0.048 Uiso 1 1 calc R . .
H17C H 0.8109 0.7584 0.051 0.048 Uiso 1 1 calc R . .
C18 C 0.7621(2) 0.5801(4) -0.0714(4) 0.0222(15) Uani 1 1 d . . .
C18A C 0.7247(2) 0.6177(4) -0.1497(4) 0.0269(16) Uani 1 1 d . . .
H18A H 0.7177 0.6875 -0.146 0.032 Uiso 1 1 calc R . .
H18B H 0.6938 0.5803 -0.1702 0.032 Uiso 1 1 calc R . .
C18B C 0.7424(3) 0.6085(5) -0.2045(4) 0.0304(17) Uani 1 1 d . . .
H18E H 0.717 0.6337 -0.2547 0.046 Uiso 1 1 calc R . .
H18D H 0.7488 0.5394 -0.209 0.046 Uiso 1 1 calc R . .
H18C H 0.7726 0.6466 -0.1849 0.046 Uiso 1 1 calc R . .
C19 C 0.7715(2) 0.4765(4) -0.0531(4) 0.0198(15) Uani 1 1 d . . .
C20 C 0.7440(2) 0.4042(4) -0.1026(4) 0.0212(15) Uani 1 1 d . . .
H20 H 0.7157 0.4224 -0.1501 0.025 Uiso 1 1 calc R . .
C1S C 0.9353(3) 0.1696(6) -0.0432(4) 0.0429(19) Uani 1 1 d . . .
H1S H 0.9265 0.2344 -0.07 0.051 Uiso 1 1 calc R . .
Cl1S Cl 0.89496(10) 0.08089(18) -0.10786(17) 0.0882(9) Uani 1 1 d . . .
Cl2S Cl 0.99559(8) 0.14226(18) -0.01542(15) 0.0704(7) Uani 1 1 d . . .
Cl3S Cl 0.92954(8) 0.17955(16) 0.03549(12) 0.0548(6) Uani 1 1 d . . .

loop_
_atom_site_aniso_label
_atom_site_aniso_U_11
_atom_site_aniso_U_22
_atom_site_aniso_U_33
_atom_site_aniso_U_23
_atom_site_aniso_U_13
_atom_site_aniso_U_12
Ni 0.0177(5) 0.0225(5) 0.0197(5) -0.0063(4) 0.0099(4) -0.0048(4)
N21 0.013(3) 0.019(3) 0.021(3) -0.004(2) 0.009(3) -0.004(2)
N22 0.016(3) 0.029(3) 0.011(3) -0.005(2) 0.006(3) -0.005(2)
N23 0.018(3) 0.028(3) 0.024(3) -0.007(3) 0.012(3) -0.008(2)
N24 0.016(3) 0.016(3) 0.021(3) -0.009(2) 0.009(3) -0.010(2)
C1 0.015(4) 0.024(4) 0.022(4) -0.003(3) 0.008(3) -0.001(3)
C2 0.009(3) 0.028(4) 0.016(4) 0.000(3) 0.005(3) -0.003(3)
C2A 0.012(3) 0.019(3) 0.025(4) -0.005(3) 0.011(3) -0.001(3)
C2B 0.016(4) 0.021(4) 0.023(4) -0.001(3) 0.006(3) -0.001(3)
C2C 0.021(4) 0.025(4) 0.028(4) 0.008(3) 0.010(4) 0.005(3)
C2D 0.018(4) 0.025(4) 0.024(4) 0.000(3) 0.008(3) -0.007(3)
C2E 0.023(4) 0.035(4) 0.023(4) 0.003(3) 0.010(3) -0.005(3)
C2F 0.023(4) 0.045(5) 0.019(4) -0.010(3) 0.014(3) -0.010(3)
C2G 0.020(4) 0.030(4) 0.020(4) -0.009(3) 0.013(3) -0.015(3)
C2H 0.023(4) 0.024(4) 0.036(4) -0.017(3) 0.020(4) -0.013(3)
C2I 0.034(4) 0.027(4) 0.037(5) -0.013(3) 0.024(4) -0.008(3)
C3 0.011(3) 0.019(4) 0.016(3) 0.000(3) 0.003(3) -0.001(3)
C3A 0.024(4) 0.018(3) 0.026(4) -0.005(3) 0.016(3) -0.008(3)
C3B 0.024(4) 0.017(3) 0.025(4) 0.001(3) 0.010(3) -0.001(3)
C3C 0.032(4) 0.013(3) 0.033(4) 0.001(3) 0.022(4) -0.001(3)
C3D 0.026(4) 0.014(3) 0.033(4) -0.002(3) 0.019(4) -0.007(3)
C3E 0.015(3) 0.025(4) 0.021(4) -0.004(3) 0.011(3) -0.006(3)
C3F 0.016(4) 0.019(4) 0.027(4) -0.007(3) 0.013(3) -0.008(3)
C3G 0.009(3) 0.023(4) 0.024(4) -0.009(3) 0.009(3) -0.006(3)
C3H 0.012(3) 0.020(4) 0.017(3) -0.002(3) 0.006(3) 0.001(3)
C3I 0.015(3) 0.019(3) 0.018(4) -0.002(3) 0.008(3) -0.005(3)
C4 0.014(3) 0.015(3) 0.027(4) 0.000(3) 0.009(3) -0.003(3)
C5 0.020(4) 0.020(4) 0.034(4) -0.007(3) 0.017(4) -0.004(3)
C6 0.010(3) 0.031(4) 0.015(4) -0.007(3) 0.004(3) -0.008(3)
C7 0.020(4) 0.026(4) 0.027(4) 0.005(3) 0.012(3) 0.003(3)
C7A 0.025(4) 0.027(4) 0.033(4) 0.008(3) 0.009(4) 0.005(3)
C7B 0.031(5) 0.038(5) 0.073(6) -0.015(4) 0.029(5) -0.008(4)
C8 0.026(4) 0.028(4) 0.016(4) 0.002(3) 0.009(3) 0.008(3)
C8A 0.033(5) 0.046(5) 0.023(4) -0.005(3) 0.007(4) 0.007(4)
C9 0.017(4) 0.033(4) 0.021(4) -0.009(3) 0.008(3) -0.002(3)
C10 0.022(4) 0.040(5) 0.021(4) -0.006(3) 0.010(3) 0.004(3)
C11 0.012(3) 0.034(4) 0.023(4) -0.008(3) 0.008(3) -0.007(3)
C12 0.021(4) 0.033(4) 0.022(4) -0.016(3) 0.014(3) -0.013(3)
C12A 0.022(4) 0.060(5) 0.030(5) -0.020(4) 0.013(4) -0.018(4)
C12B 0.026(4) 0.059(5) 0.031(4) -0.011(4) 0.019(4) -0.006(4)
C13 0.023(4) 0.038(4) 0.019(4) -0.008(3) 0.012(3) -0.010(3)
C13A 0.035(4) 0.045(5) 0.034(4) -0.022(4) 0.017(4) -0.030(4)
C13B 0.114(8) 0.040(5) 0.091(7) -0.040(5) 0.086(7) -0.038(5)
C14 0.022(4) 0.036(4) 0.024(4) -0.005(3) 0.015(4) -0.007(3)
C15 0.035(4) 0.023(4) 0.028(4) -0.007(3) 0.026(4) -0.012(3)
C16 0.023(4) 0.033(4) 0.023(4) -0.015(3) 0.018(3) -0.016(3)
C17 0.027(4) 0.019(4) 0.030(4) -0.007(3) 0.021(4) -0.001(3)
C17A 0.036(5) 0.022(4) 0.042(5) -0.014(3) 0.024(4) -0.014(3)
C18 0.023(4) 0.020(4) 0.031(4) -0.010(3) 0.020(4) -0.009(3)
C18A 0.029(4) 0.019(4) 0.039(5) 0.002(3) 0.023(4) 0.004(3)
C18B 0.038(4) 0.026(4) 0.025(4) 0.002(3) 0.016(4) 0.006(3)
C19 0.012(3) 0.025(4) 0.024(4) -0.005(3) 0.012(3) 0.002(3)
C20 0.018(4) 0.020(4) 0.018(4) 0.002(3) 0.005(3) 0.002(3)
C1S 0.039(5) 0.048(5) 0.044(5) -0.001(4) 0.024(4) -0.004(4)
Cl1S 0.086(2) 0.0606(17) 0.088(2) -0.0171(15) 0.0269(18) -0.0191(14)
Cl2S 0.0506(15) 0.0927(18) 0.0803(18) 0.0231(14) 0.0433(14) 0.0214(13)
Cl3S 0.0541(14) 0.0684(15) 0.0539(14) 0.0208(11) 0.0370(13) 0.0061(11)

loop_
_atom_type_symbol
_atom_type_description
_atom_type_scat_dispersion_real
_atom_type_scat_dispersion_imag
_atom_type_scat_source
C C 0.0033 0.0016 'International Tables Vol C Tables 4.2.6.8 and 6.1.1.4'
H H 0 0 'International Tables Vol C Tables 4.2.6.8 and 6.1.1.4'
Cl Cl 0.1484 0.1585 'International Tables Vol C Tables 4.2.6.8 and 6.1.1.4'
N N 0.0061 0.0033 'International Tables Vol C Tables 4.2.6.8 and 6.1.1.4'
Ni Ni 0.3393 1.1124 'International Tables Vol C Tables 4.2.6.8 and 6.1.1.4'

loop_
_geom_angle_atom_site_label_1
_geom_angle_atom_site_label_2
_geom_angle_atom_site_label_3
_geom_angle
_geom_angle_site_symmetry_1
_geom_angle_site_symmetry_3
_geom_angle_publ_flag
N23 Ni N24 89.7(2) . . ?
N23 Ni N21 177.8(2) . . ?
N24 Ni N21 90.5(2) . . ?
N23 Ni N22 90.3(2) . . ?
N24 Ni N22 179.2(2) . . ?
N21 Ni N22 89.6(2) . . ?
C1 N21 C4 103.8(5) . . ?
C1 N21 Ni 127.7(4) . . ?
C4 N21 Ni 128.4(4) . . ?
C9 N22 C6 104.5(5) . . ?
C9 N22 Ni 127.3(4) . . ?
C6 N22 Ni 128.2(4) . . ?
C11 N23 C14 103.3(5) . . ?
C11 N23 Ni 128.4(4) . . ?
C14 N23 Ni 128.2(4) . . ?
C16 N24 C19 103.5(5) . . ?
C16 N24 Ni 129.3(4) . . ?
C19 N24 Ni 127.1(4) . . ?
N21 C1 C20 124.9(5) . . ?
N21 C1 C2 112.8(5) . . ?
C20 C1 C2 122.3(6) . . ?
C3 C2 C1 105.7(5) . . ?
C3 C2 C2A 123.1(5) . . ?
C1 C2 C2A 131.1(6) . . ?
C3H C2A C2B 113.0(6) . . ?
C3H C2A C2 111.5(5) . . ?
C2B C2A C2 134.6(5) . . ?
C2C C2B C2A 123.2(6) . . ?
C2C C2B H2B 118.4 . . ?
C2A C2B H2B 118.4 . . ?
C2B C2C C2D 122.1(6) . . ?
C2B C2C H2C 119 . . ?
C2D C2C H2C 119 . . ?
C3G C2D C2C 113.6(6) . . ?
C3G C2D C2E 114.8(6) . . ?
C2C C2D C2E 130.1(6) . . ?
C2F C2E C2D 121.7(6) . . ?
C2F C2E H2E 119.2 . . ?
C2D C2E H2E 119.2 . . ?
C2E C2F C2G 121.5(6) . . ?
C2E C2F H2F 119.3 . . ?
C2G C2F H2F 119.3 . . ?
C3F C2G C2F 115.8(6) . . ?
C3F C2G C2H 114.0(6) . . ?
C2F C2G C2H 128.9(6) . . ?
C2I C2H C2G 121.4(6) . . ?
C2I C2H H2H 119.3 . . ?
C2G C2H H2H 119.3 . . ?
C2H C2I C3D 122.2(6) . . ?
C2H C2I H2I 118.9 . . ?
C3D C2I H2I 118.9 . . ?
C2 C3 C4 106.0(5) . . ?
C2 C3 C3A 123.0(6) . . ?
C4 C3 C3A 130.9(5) . . ?
C3I C3A C3B 114.6(5) . . ?
C3I C3A C3 111.8(5) . . ?
C3B C3A C3 132.3(6) . . ?
C3C C3B C3A 121.6(6) . . ?
C3C C3B H3B 119.2 . . ?
C3A C3B H3B 119.2 . . ?
C3B C3C C3D 123.1(6) . . ?
C3B C3C H3C 118.5 . . ?
C3D C3C H3C 118.5 . . ?
C3E C3D C2I 114.9(6) . . ?
C3E C3D C3C 113.1(6) . . ?
C2I C3D C3C 130.5(6) . . ?
C3D C3E C3I 124.0(6) . . ?
C3D C3E C3F 121.3(6) . . ?
C3I C3E C3F 109.6(5) . . ?
C2G C3F C3E 124.8(6) . . ?
C2G C3F C3G 122.6(6) . . ?
C3E C3F C3G 107.4(5) . . ?
C2D C3G C3H 124.4(6) . . ?
C2D C3G C3F 122.7(6) . . ?
C3H C3G C3F 107.6(5) . . ?
C2A C3H C3G 122.7(5) . . ?
C2A C3H C3I 123.7(5) . . ?
C3G C3H C3I 108.6(5) . . ?
C3A C3I C3E 122.9(6) . . ?
C3A C3I C3H 124.6(5) . . ?
C3E C3I C3H 106.9(5) . . ?
C5 C4 N21 123.1(6) . . ?
C5 C4 C3 125.2(6) . . ?
N21 C4 C3 111.6(5) . . ?
C6 C5 C4 126.2(6) . . ?
C6 C5 H5 116.9 . . ?
C4 C5 H5 116.9 . . ?
C5 C6 N22 124.4(6) . . ?
C5 C6 C7 124.5(6) . . ?
N22 C6 C7 111.0(5) . . ?
C8 C7 C6 107.2(6) . . ?
C8 C7 C7A 127.3(6) . . ?
C6 C7 C7A 125.4(6) . . ?
C7 C7A C7B 111.9(6) . . ?
C7 C7A H7A1 109.2 . . ?
C7B C7A H7A1 109.2 . . ?
C7 C7A H7A2 109.2 . . ?
C7B C7A H7A2 109.2 . . ?
H7A1 C7A H7A2 107.9 . . ?
C7A C7B H7B1 109.5 . . ?
C7A C7B H7B2 109.5 . . ?
H7B1 C7B H7B2 109.5 . . ?
C7A C7B H7B3 109.5 . . ?
H7B1 C7B H7B3 109.5 . . ?
H7B2 C7B H7B3 109.5 . . ?
C7 C8 C9 105.7(6) . . ?
C7 C8 C8A 129.9(6) . . ?
C9 C8 C8A 124.5(6) . . ?
C8 C8A H8A1 109.5 . . ?
C8 C8A H8A2 109.5 . . ?
H8A1 C8A H8A2 109.5 . . ?
C8 C8A H8A3 109.5 . . ?
H8A1 C8A H8A3 109.5 . . ?
H8A2 C8A H8A3 109.5 . . ?
C10 C9 N22 124.7(6) . . ?
C10 C9 C8 123.6(6) . . ?
N22 C9 C8 111.6(5) . . ?
C11 C10 C9 125.1(6) . . ?
C11 C10 H10 117.4 . . ?
C9 C10 H10 117.4 . . ?
C10 C11 N23 123.9(6) . . ?
C10 C11 C12 124.7(6) . . ?
N23 C11 C12 111.4(6) . . ?
C13 C12 C11 107.0(6) . . ?
C13 C12 C12A 129.6(6) . . ?
C11 C12 C12A 123.4(6) . . ?
C12 C12A C12B 114.3(6) . . ?
C12 C12A H12A 108.7 . . ?
C12B C12A H12A 108.7 . . ?
C12 C12A H12B 108.7 . . ?
C12B C12A H12B 108.7 . . ?
H12A C12A H12B 107.6 . . ?
C12A C12B H12C 109.5 . . ?
C12A C12B H12D 109.5 . . ?
H12C C12B H12D 109.5 . . ?
C12A C12B H12E 109.5 . . ?
H12C C12B H12E 109.5 . . ?
H12D C12B H12E 109.5 . . ?
C12 C13 C14 107.5(6) . . ?
C12 C13 C13A 128.6(6) . . ?
C14 C13 C13A 123.8(6) . . ?
C13 C13A C13B 114.2(6) . . ?
C13 C13A H13A 108.7 . . ?
C13B C13A H13A 108.7 . . ?
C13 C13A H13B 108.7 . . ?
C13B C13A H13B 108.7 . . ?
H13A C13A H13B 107.6 . . ?
C13A C13B H13E 109.5 . . ?
C13A C13B H13D 109.5 . . ?
H13E C13B H13D 109.5 . . ?
C13A C13B H13C 109.5 . . ?
H13E C13B H13C 109.5 . . ?
H13D C13B H13C 109.5 . . ?
C15 C14 N23 123.6(6) . . ?
C15 C14 C13 125.6(6) . . ?
N23 C14 C13 110.8(6) . . ?
C14 C15 C16 126.7(6) . . ?
C14 C15 H15 116.7 . . ?
C16 C15 H15 116.7 . . ?
C15 C16 N24 122.5(6) . . ?
C15 C16 C17 125.4(6) . . ?
N24 C16 C17 112.1(5) . . ?
C18 C17 C16 106.6(5) . . ?
C18 C17 C17A 128.4(6) . . ?
C16 C17 C17A 124.9(6) . . ?
C17 C17A H17A 109.5 . . ?
C17 C17A H17B 109.5 . . ?
H17A C17A H17B 109.5 . . ?
C17 C17A H17C 109.5 . . ?
H17A C17A H17C 109.5 . . ?
H17B C17A H17C 109.5 . . ?
C17 C18 C19 107.1(6) . . ?
C17 C18 C18A 129.3(6) . . ?
C19 C18 C18A 123.3(5) . . ?
C18 C18A C18B 112.0(5) . . ?
C18 C18A H18A 109.2 . . ?
C18B C18A H18A 109.2 . . ?
C18 C18A H18B 109.2 . . ?
C18B C18A H18B 109.2 . . ?
H18A C18A H18B 107.9 . . ?
C18A C18B H18E 109.5 . . ?
C18A C18B H18D 109.5 . . ?
H18E C18B H18D 109.5 . . ?
C18A C18B H18C 109.5 . . ?
H18E C18B H18C 109.5 . . ?
H18D C18B H18C 109.5 . . ?
C20 C19 N24 126.1(6) . . ?
C20 C19 C18 123.2(6) . . ?
N24 C19 C18 110.7(5) . . ?
C19 C20 C1 123.6(6) . . ?
C19 C20 H20 118.2 . . ?
C1 C20 H20 118.2 . . ?
Cl2S C1S Cl3S 111.5(4) . . ?
Cl2S C1S Cl1S 110.2(4) . . ?
Cl3S C1S Cl1S 111.2(4) . . ?
Cl2S C1S H1S 108 . . ?
Cl3S C1S H1S 108 . . ?
Cl1S C1S H1S 108 . . ?

loop_
_geom_bond_atom_site_label_1
_geom_bond_atom_site_label_2
_geom_bond_distance
_geom_bond_site_symmetry_2
_geom_bond_publ_flag
Ni N23 1.943(5) . ?
Ni N24 1.959(5) . ?
Ni N21 1.960(5) . ?
Ni N22 1.964(5) . ?
N21 C1 1.376(8) . ?
N21 C4 1.400(7) . ?
N22 C9 1.376(8) . ?
N22 C6 1.377(7) . ?
N23 C11 1.387(8) . ?
N23 C14 1.403(8) . ?
N24 C16 1.384(7) . ?
N24 C19 1.389(7) . ?
C1 C20 1.402(8) . ?
C1 C2 1.437(8) . ?
C2 C3 1.398(8) . ?
C2 C2A 1.454(8) . ?
C2A C3H 1.396(8) . ?
C2A C2B 1.447(8) . ?
C2B C2C 1.368(9) . ?
C2B H2B 0.95 . ?
C2C C2D 1.450(8) . ?
C2C H2C 0.95 . ?
C2D C3G 1.363(8) . ?
C2D C2E 1.456(9) . ?
C2E C2F 1.380(9) . ?
C2E H2E 0.95 . ?
C2F C2G 1.444(9) . ?
C2F H2F 0.95 . ?
C2G C3F 1.352(8) . ?
C2G C2H 1.457(9) . ?
C2H C2I 1.379(9) . ?
C2H H2H 0.95 . ?
C2I C3D 1.436(9) . ?
C2I H2I 0.95 . ?
C3 C4 1.442(8) . ?
C3 C3A 1.463(8) . ?
C3A C3I 1.368(8) . ?
C3A C3B 1.452(8) . ?
C3B C3C 1.379(8) . ?
C3B H3B 0.95 . ?
C3C C3D 1.439(9) . ?
C3C H3C 0.95 . ?
C3D C3E 1.389(8) . ?
C3E C3I 1.402(8) . ?
C3E C3F 1.410(9) . ?
C3F C3G 1.434(8) . ?
C3G C3H 1.406(8) . ?
C3H C3I 1.438(8) . ?
C4 C5 1.366(8) . ?
C5 C6 1.363(8) . ?
C5 H5 0.95 . ?
C6 C7 1.442(9) . ?
C7 C8 1.358(9) . ?
C7 C7A 1.510(9) . ?
C7A C7B 1.525(9) . ?
C7A H7A1 0.99 . ?
C7A H7A2 0.99 . ?
C7B H7B1 0.98 . ?
C7B H7B2 0.98 . ?
C7B H7B3 0.98 . ?
C8 C9 1.451(9) . ?
C8 C8A 1.494(9) . ?
C8A H8A1 0.98 . ?
C8A H8A2 0.98 . ?
C8A H8A3 0.98 . ?
C9 C10 1.376(9) . ?
C10 C11 1.369(9) . ?
C10 H10 0.95 . ?
C11 C12 1.446(8) . ?
C12 C13 1.333(9) . ?
C12 C12A 1.504(9) . ?
C12A C12B 1.532(9) . ?
C12A H12A 0.99 . ?
C12A H12B 0.99 . ?
C12B H12C 0.98 . ?
C12B H12D 0.98 . ?
C12B H12E 0.98 . ?
C13 C14 1.442(9) . ?
C13 C13A 1.509(9) . ?
C13A C13B 1.526(10) . ?
C13A H13A 0.99 . ?
C13A H13B 0.99 . ?
C13B H13E 0.98 . ?
C13B H13D 0.98 . ?
C13B H13C 0.98 . ?
C14 C15 1.360(9) . ?
C15 C16 1.371(9) . ?
C15 H15 0.95 . ?
C16 C17 1.430(9) . ?
C17 C18 1.345(8) . ?
C17 C17A 1.503(8) . ?
C17A H17A 0.98 . ?
C17A H17B 0.98 . ?
C17A H17C 0.98 . ?
C18 C19 1.449(8) . ?
C18 C18A 1.504(9) . ?
C18A C18B 1.526(8) . ?
C18A H18A 0.99 . ?
C18A H18B 0.99 . ?
C18B H18E 0.98 . ?
C18B H18D 0.98 . ?
C18B H18C 0.98 . ?
C19 C20 1.356(8) . ?
C20 H20 0.95 . ?
C1S Cl2S 1.747(7) . ?
C1S Cl3S 1.748(7) . ?
C1S Cl1S 1.756(8) . ?
C1S H1S 1 . ?

loop_
_geom_torsion_atom_site_label_1
_geom_torsion_atom_site_label_2
_geom_torsion_atom_site_label_3
_geom_torsion_atom_site_label_4
_geom_torsion
_geom_torsion_site_symmetry_1
_geom_torsion_site_symmetry_2
_geom_torsion_site_symmetry_3
_geom_torsion_site_symmetry_4
_geom_torsion_publ_flag
N24 Ni N21 C1 -2.1(5) . . . . ?
N22 Ni N21 C1 177.1(5) . . . . ?
N24 Ni N21 C4 178.8(5) . . . . ?
N22 Ni N21 C4 -1.9(5) . . . . ?
N23 Ni N22 C9 3.6(5) . . . . ?
N21 Ni N22 C9 -178.6(5) . . . . ?
N23 Ni N22 C6 -178.1(5) . . . . ?
N21 Ni N22 C6 -0.4(5) . . . . ?
N24 Ni N23 C11 179.7(5) . . . . ?
N22 Ni N23 C11 0.4(5) . . . . ?
N24 Ni N23 C14 -1.5(5) . . . . ?
N22 Ni N23 C14 179.3(5) . . . . ?
N23 Ni N24 C16 1.7(5) . . . . ?
N21 Ni N24 C16 -176.1(5) . . . . ?
N23 Ni N24 C19 177.6(5) . . . . ?
N21 Ni N24 C19 -0.1(5) . . . . ?
C4 N21 C1 C20 -179.5(6) . . . . ?
Ni N21 C1 C20 1.3(9) . . . . ?
C4 N21 C1 C2 0.1(7) . . . . ?
Ni N21 C1 C2 -179.2(4) . . . . ?
N21 C1 C2 C3 -1.1(7) . . . . ?
C20 C1 C2 C3 178.5(6) . . . . ?
N21 C1 C2 C2A -177.0(6) . . . . ?
C20 C1 C2 C2A 2.6(10) . . . . ?
C3 C2 C2A C3H 12.8(8) . . . . ?
C1 C2 C2A C3H -171.9(6) . . . . ?
C3 C2 C2A C2B -155.0(7) . . . . ?
C1 C2 C2A C2B 20.4(11) . . . . ?
C3H C2A C2B C2C -7.4(9) . . . . ?
C2 C2A C2B C2C 160.2(6) . . . . ?
C2A C2B C2C C2D -0.3(10) . . . . ?
C2B C2C C2D C3G 8.3(9) . . . . ?
C2B C2C C2D C2E -157.1(7) . . . . ?
C3G C2D C2E C2F -8.5(9) . . . . ?
C2C C2D C2E C2F 156.7(6) . . . . ?
C2D C2E C2F C2G 1.8(9) . . . . ?
C2E C2F C2G C3F 5.9(9) . . . . ?
C2E C2F C2G C2H -160.1(6) . . . . ?
C3F C2G C2H C2I -10.0(8) . . . . ?
C2F C2G C2H C2I 156.2(6) . . . . ?
C2G C2H C2I C3D 0.6(9) . . . . ?
C1 C2 C3 C4 1.5(6) . . . . ?
C2A C2 C3 C4 177.9(5) . . . . ?
C1 C2 C3 C3A -178.5(5) . . . . ?
C2A C2 C3 C3A -2.2(9) . . . . ?
C2 C3 C3A C3I -10.5(8) . . . . ?
C4 C3 C3A C3I 169.5(6) . . . . ?
C2 C3 C3A C3B 155.6(6) . . . . ?
C4 C3 C3A C3B -24.5(11) . . . . ?
C3I C3A C3B C3C 5.6(8) . . . . ?
C3 C3A C3B C3C -160.1(6) . . . . ?
C3A C3B C3C C3D 1.3(9) . . . . ?
C2H C2I C3D C3E 8.9(9) . . . . ?
C2H C2I C3D C3C -156.1(6) . . . . ?
C3B C3C C3D C3E -7.2(8) . . . . ?
C3B C3C C3D C2I 157.9(6) . . . . ?
C2I C3D C3E C3I -160.9(6) . . . . ?
C3C C3D C3E C3I 6.7(8) . . . . ?
C2I C3D C3E C3F -9.0(8) . . . . ?
C3C C3D C3E C3F 158.6(5) . . . . ?
C2F C2G C3F C3E -157.9(6) . . . . ?
C2H C2G C3F C3E 10.1(9) . . . . ?
C2F C2G C3F C3G -6.8(9) . . . . ?
C2H C2G C3F C3G 161.2(5) . . . . ?
C3D C3E C3F C2G -0.7(9) . . . . ?
C3I C3E C3F C2G 154.9(6) . . . . ?
C3D C3E C3F C3G -155.4(5) . . . . ?
C3I C3E C3F C3G 0.1(7) . . . . ?
C2C C2D C3G C3H -8.7(9) . . . . ?
C2E C2D C3G C3H 159.0(6) . . . . ?
C2C C2D C3G C3F -160.0(5) . . . . ?
C2E C2D C3G C3F 7.8(9) . . . . ?
C2G C3F C3G C2D -0.2(9) . . . . ?
C3E C3F C3G C2D 155.3(6) . . . . ?
C2G C3F C3G C3H -155.6(6) . . . . ?
C3E C3F C3G C3H -0.1(7) . . . . ?
C2B C2A C3H C3G 7.2(8) . . . . ?
C2 C2A C3H C3G -163.4(5) . . . . ?
C2B C2A C3H C3I 159.2(6) . . . . ?
C2 C2A C3H C3I -11.3(8) . . . . ?
C2D C3G C3H C2A 0.9(9) . . . . ?
C3F C3G C3H C2A 155.8(5) . . . . ?
C2D C3G C3H C3I -154.8(6) . . . . ?
C3F C3G C3H C3I 0.1(7) . . . . ?
C3B C3A C3I C3E -6.3(8) . . . . ?
C3 C3A C3I C3E 162.4(6) . . . . ?
C3B C3A C3I C3H -156.4(6) . . . . ?
C3 C3A C3I C3H 12.2(8) . . . . ?
C3D C3E C3I C3A 0.1(9) . . . . ?
C3F C3E C3I C3A -154.7(6) . . . . ?
C3D C3E C3I C3H 154.7(6) . . . . ?
C3F C3E C3I C3H -0.1(7) . . . . ?
C2A C3H C3I C3A -1.4(9) . . . . ?
C3G C3H C3I C3A 154.1(6) . . . . ?
C2A C3H C3I C3E -155.5(6) . . . . ?
C3G C3H C3I C3E 0.0(7) . . . . ?
C1 N21 C4 C5 -176.0(6) . . . . ?
Ni N21 C4 C5 3.3(8) . . . . ?
C1 N21 C4 C3 0.9(6) . . . . ?
Ni N21 C4 C3 -179.8(4) . . . . ?
C2 C3 C4 C5 175.2(6) . . . . ?
C3A C3 C4 C5 -4.7(10) . . . . ?
C2 C3 C4 N21 -1.6(7) . . . . ?
C3A C3 C4 N21 178.4(6) . . . . ?
N21 C4 C5 C6 -1.8(10) . . . . ?
C3 C4 C5 C6 -178.3(6) . . . . ?
C4 C5 C6 N22 -0.6(10) . . . . ?
C4 C5 C6 C7 178.7(6) . . . . ?
C9 N22 C6 C5 -179.8(6) . . . . ?
Ni N22 C6 C5 1.6(9) . . . . ?
C9 N22 C6 C7 0.7(7) . . . . ?
Ni N22 C6 C7 -177.8(4) . . . . ?
C5 C6 C7 C8 -179.4(6) . . . . ?
N22 C6 C7 C8 0.0(7) . . . . ?
C5 C6 C7 C7A 3.6(10) . . . . ?
N22 C6 C7 C7A -176.9(6) . . . . ?
C8 C7 C7A C7B -87.8(9) . . . . ?
C6 C7 C7A C7B 88.5(8) . . . . ?
C6 C7 C8 C9 -0.7(7) . . . . ?
C7A C7 C8 C9 176.2(6) . . . . ?
C6 C7 C8 C8A 179.0(6) . . . . ?
C7A C7 C8 C8A -4.1(12) . . . . ?
C6 N22 C9 C10 175.6(6) . . . . ?
Ni N22 C9 C10 -5.8(9) . . . . ?
C6 N22 C9 C8 -1.1(7) . . . . ?
Ni N22 C9 C8 177.4(4) . . . . ?
C7 C8 C9 C10 -175.6(6) . . . . ?
C8A C8 C9 C10 4.7(10) . . . . ?
C7 C8 C9 N22 1.2(7) . . . . ?
C8A C8 C9 N22 -178.5(6) . . . . ?
N22 C9 C10 C11 3.0(11) . . . . ?
C8 C9 C10 C11 179.4(6) . . . . ?
C9 C10 C11 N23 1.4(11) . . . . ?
C9 C10 C11 C12 -179.4(6) . . . . ?
C14 N23 C11 C10 178.1(6) . . . . ?
Ni N23 C11 C10 -2.8(9) . . . . ?
C14 N23 C11 C12 -1.2(6) . . . . ?
Ni N23 C11 C12 177.9(4) . . . . ?
C10 C11 C12 C13 -178.0(6) . . . . ?
N23 C11 C12 C13 1.2(7) . . . . ?
C10 C11 C12 C12A 3.2(10) . . . . ?
N23 C11 C12 C12A -177.5(5) . . . . ?
C13 C12 C12A C12B 97.3(8) . . . . ?
C11 C12 C12A C12B -84.3(8) . . . . ?
C11 C12 C13 C14 -0.7(7) . . . . ?
C12A C12 C13 C14 177.9(6) . . . . ?
C11 C12 C13 C13A -179.8(6) . . . . ?
C12A C12 C13 C13A -1.1(11) . . . . ?
C12 C13 C13A C13B -98.5(9) . . . . ?
C14 C13 C13A C13B 82.6(9) . . . . ?
C11 N23 C14 C15 -179.4(6) . . . . ?
Ni N23 C14 C15 1.5(9) . . . . ?
C11 N23 C14 C13 0.7(6) . . . . ?
Ni N23 C14 C13 -178.4(4) . . . . ?
C12 C13 C14 C15 -179.9(6) . . . . ?
C13A C13 C14 C15 -0.8(10) . . . . ?
C12 C13 C14 N23 0.0(7) . . . . ?
C13A C13 C14 N23 179.1(6) . . . . ?
N23 C14 C15 C16 -1.2(10) . . . . ?
C13 C14 C15 C16 178.7(6) . . . . ?
C14 C15 C16 N24 1.4(10) . . . . ?
C14 C15 C16 C17 -177.2(6) . . . . ?
C19 N24 C16 C15 -178.6(5) . . . . ?
Ni N24 C16 C15 -1.9(8) . . . . ?
C19 N24 C16 C17 0.2(6) . . . . ?
Ni N24 C16 C17 176.9(4) . . . . ?
C15 C16 C17 C18 178.0(6) . . . . ?
N24 C16 C17 C18 -0.7(7) . . . . ?
C15 C16 C17 C17A 2.1(10) . . . . ?
N24 C16 C17 C17A -176.7(5) . . . . ?
C16 C17 C18 C19 0.9(7) . . . . ?
C17A C17 C18 C19 176.7(6) . . . . ?
C16 C17 C18 C18A -172.3(6) . . . . ?
C17A C17 C18 C18A 3.4(11) . . . . ?
C17 C18 C18A C18B 97.2(8) . . . . ?
C19 C18 C18A C18B -75.1(7) . . . . ?
C16 N24 C19 C20 -179.6(6) . . . . ?
Ni N24 C19 C20 3.6(9) . . . . ?
C16 N24 C19 C18 0.4(6) . . . . ?
Ni N24 C19 C18 -176.4(4) . . . . ?
C17 C18 C19 C20 179.2(6) . . . . ?
C18A C18 C19 C20 -7.1(9) . . . . ?
C17 C18 C19 N24 -0.8(7) . . . . ?
C18A C18 C19 N24 172.9(5) . . . . ?
N24 C19 C20 C1 -5.2(10) . . . . ?
C18 C19 C20 C1 174.8(6) . . . . ?
N21 C1 C20 C19 2.6(10) . . . . ?
C2 C1 C20 C19 -176.9(6) . . . . ?
